data_7713077
loop_
_publ_author_name
'Ghosh, Kowsik'
'Ovchinnikov, Alexander'
'Baitinger, Michael'
'Krnel, Mitja'
'Burkhardt, Ulrich'
'Grin, Yuri'
'Bobev, Svilen'

_publ_section_title
;
 Lithium metal atoms fill vacancies in the germanium network of a type-I
 clathrate: Synthesis and structural characterization of Ba8Li5Ge41
;
_journal_name_full 'Dalton Transactions'
_journal_paper_doi 10.1039/D3DT01168B
_journal_year 2023
_chemical_formula_moiety 'C32 H34 N4 O2 Zn'
_chemical_formula_sum 'C32 H34 N4 O2 Zn'
_chemical_formula_weight 572.00
_space_group_crystal_system monoclinic
_space_group_IT_number 15
_space_group_name_Hall '-C 2yc'
_space_group_name_H-M_alt 'C 1 2/c 1'
_atom_sites_solution_hydrogens geom
_atom_sites_solution_primary dual
_audit_creation_date 2022-06-23
_audit_creation_method
;
Olex2 1.5
(compiled 2022.04.07 svn.rca3783a0 for OlexSys, GUI svn.r6498)
;
_audit_update_record
;
2022-06-27 deposited with the CCDC.	2023-05-17 downloaded from the CCDC.
;
_cell_angle_alpha 90
_cell_angle_beta 99.317(2)
_cell_angle_gamma 90
_cell_formula_units_Z 4
_cell_length_a 9.5932(7)
_cell_length_b 12.3033(9)
_cell_length_c 24.3137(19)
_cell_measurement_reflns_used 5183
_cell_measurement_temperature 110.0(0)
_cell_measurement_theta_max 23.58
_cell_measurement_theta_min 2.71
_cell_volume 2831.8(4)
_computing_cell_refinement 'SAINT V8.40B (Bruker, 2016)'
_computing_data_collection 'APEX4 (Bruker, 2021)'
_computing_data_reduction 'SAINT V8.40B (Bruker, 2016)'
_computing_molecular_graphics 'Olex2 1.5 (Dolomanov et al., 2009)'
_computing_publication_material 'Olex2 1.5 (Dolomanov et al., 2009)'
_computing_structure_refinement 'SHELXL 2018/3 (Sheldrick, 2015)'
_computing_structure_solution 'SHELXT  (Sheldrick, 2015)'
_diffrn_ambient_temperature 110.0(1)
_diffrn_detector 'CCD Plate'
_diffrn_detector_area_resol_mean '512 x 512'
_diffrn_detector_type APEX2
_diffrn_measured_fraction_theta_full 0.999
_diffrn_measured_fraction_theta_max 0.995
_diffrn_measurement_device '\k-geometry diffractometer'
_diffrn_measurement_device_type 'Nonius Kappa Apex II'
_diffrn_measurement_method '\f and \w scans''
_diffrn_radiation_collimation '0.6 mm'
_diffrn_radiation_monochromator graphite
_diffrn_radiation_probe x-ray
_diffrn_radiation_type 'Mo K\a~1~'
_diffrn_radiation_wavelength 0.71073
_diffrn_radiation_xray_symbol K-L~3~
_diffrn_reflns_av_R_equivalents 0.0577
_diffrn_reflns_av_unetI/netI 0.0428
_diffrn_reflns_Laue_measured_fraction_full 0.999
_diffrn_reflns_Laue_measured_fraction_max 0.995
_diffrn_reflns_limit_h_max 12
_diffrn_reflns_limit_h_min -8
_diffrn_reflns_limit_k_max 15
_diffrn_reflns_limit_k_min -15
_diffrn_reflns_limit_l_max 31
_diffrn_reflns_limit_l_min -31
_diffrn_reflns_number 24097
_diffrn_reflns_point_group_measured_fraction_full 0.999
_diffrn_reflns_point_group_measured_fraction_max 0.995
_diffrn_reflns_theta_full 25.242
_diffrn_reflns_theta_max 27.518
_diffrn_reflns_theta_min 2.715
_diffrn_source 'X-ray tube'
_diffrn_source_current 5.0
_diffrn_source_power 0.1
_diffrn_source_target Mo
_diffrn_source_type 'Siemens KFF Mo 2K-180'
_diffrn_source_voltage 20.0
_diffrn_standards_number 0
_exptl_absorpt_coefficient_mu 0.903
_exptl_absorpt_correction_T_max 0.8878
_exptl_absorpt_correction_T_min 0.8155
_exptl_absorpt_correction_type multi-scan
_exptl_absorpt_process_details
;
SADABS-2016/2 (Bruker,2016) was used for absorption correction.
wR2(int) was 0.0650 before and 0.0579 after correction.
The Ratio of minimum to maximum transmission is 0.9186.
The \l/2 correction factor is Not present.
;
_exptl_crystal_colour 'clear light colourless'
_exptl_crystal_colour_lustre clear
_exptl_crystal_colour_modifier light
_exptl_crystal_colour_primary colourless
_exptl_crystal_density_diffrn 1.342
_exptl_crystal_description plate
_exptl_crystal_F_000 1200
_exptl_crystal_recrystallization_method 'The material was recrystallised from DCM by slow evaporation'
_exptl_crystal_size_max 0.187
_exptl_crystal_size_mid 0.163
_exptl_crystal_size_min 0.092
_refine_diff_density_max 0.887
_refine_diff_density_min -0.451
_refine_diff_density_rms 0.066
_refine_ls_extinction_method none
_refine_ls_goodness_of_fit_ref 1.046
_refine_ls_hydrogen_treatment constr
_refine_ls_matrix_type full
_refine_ls_number_parameters 180
_refine_ls_number_reflns 3244
_refine_ls_number_restraints 0
_refine_ls_restrained_S_all 1.046
_refine_ls_R_factor_all 0.0563
_refine_ls_R_factor_gt 0.0385
_refine_ls_shift/su_max 0.001
_refine_ls_shift/su_mean 0.000
_refine_ls_structure_factor_coef Fsqd
_refine_ls_weighting_details 'w=1/[\s^2^(Fo^2^)+(0.0418P)^2^+3.1339P] where P=(Fo^2^+2Fc^2^)/3'
_refine_ls_weighting_scheme calc
_refine_ls_wR_factor_gt 0.0862
_refine_ls_wR_factor_ref 0.0929
_reflns_Friedel_coverage 0.000
_reflns_number_gt 2621
_reflns_number_total 3244
_reflns_threshold_expression 'I > 2\s(I)'
_cod_data_source_file d3dt01168b2.cif
_cod_data_source_block compound_3d
_cod_database_code 7713077
_shelx_shelxl_version_number 2018/3
_shelx_space_group_comment
;
The symmetry employed for this shelxl refinement is uniquely defined
by the following loop, which should always be used as a source of
symmetry information in preference to the above space-group names.
They are only intended as comments.
;
_olex2_refinement_description
;
1. Fixed Uiso
 At 1.2 times of:
  All C(H) groups
 At 1.5 times of:
  All C(H,H,H) groups
2.a Aromatic/amide H refined with riding coordinates:
 C3(H3), C3'(H3'), C4(H4), C4'(H4'), C5(H5), C5'(H5'), C6(H6), C6'(H6')
2.b Idealised Me refined as rotating group:
 C7'(H7'A,H7'B,H7'C), C8(H8A,H8B,H8C), C9(H9A,H9B,H9C)
;
_olex2_exptl_crystal_mounting_method 'The crystal was mounted on a MITIGEN holder oil'
_olex2_submission_special_instructions 'No special instructions were received'

loop_
_space_group_symop_operation_xyz
'x, y, z'
'-x, y, -z+1/2'
'x+1/2, y+1/2, z'
'-x+1/2, y+1/2, -z+1/2'
'-x, -y, -z'
'x, -y, z-1/2'
'-x+1/2, -y+1/2, -z'
'x+1/2, -y+1/2, z-1/2'

loop_
_atom_site_label
_atom_site_type_symbol
_atom_site_fract_x
_atom_site_fract_y
_atom_site_fract_z
_atom_site_U_iso_or_equiv
_atom_site_adp_type
_atom_site_occupancy
_atom_site_site_symmetry_order
_atom_site_calc_flag
_atom_site_refinement_flags_posn
_atom_site_refinement_flags_adp
_atom_site_refinement_flags_occupancy
_atom_site_disorder_assembly
_atom_site_disorder_group
Zn1 Zn 0.500000 0.67048(3) 0.750000 0.01885(12) Uani 1 2 d S T P . .
O1 O 0.63028(17) 0.74746(13) 0.71204(6) 0.0270(4) Uani 1 1 d . . . . .
N1 N 0.43059(18) 0.59700(14) 0.67527(7) 0.0184(4) Uani 1 1 d . . . . .
N2 N 0.21464(19) 0.52729(15) 0.68632(7) 0.0235(4) Uani 1 1 d . . . . .
C1 C 0.5299(2) 0.62657(17) 0.63975(8) 0.0185(4) Uani 1 1 d . . . . .
C1' C 0.2261(2) 0.61864(17) 0.59899(9) 0.0190(4) Uani 1 1 d . . . . .
C2 C 0.6327(2) 0.70419(18) 0.66189(9) 0.0232(5) Uani 1 1 d . . . . .
C2' C 0.1880(2) 0.72843(18) 0.59344(9) 0.0213(5) Uani 1 1 d . . . . .
C3 C 0.7384(2) 0.7309(2) 0.63071(10) 0.0307(5) Uani 1 1 d . . . . .
H3 H 0.807054 0.784111 0.644468 0.037 Uiso 1 1 calc R U . . .
C3' C 0.1140(2) 0.76296(19) 0.54235(9) 0.0243(5) Uani 1 1 d . . . . .
H3' H 0.084040 0.836518 0.538244 0.029 Uiso 1 1 calc R U . . .
C4 C 0.7442(3) 0.6808(2) 0.57998(10) 0.0348(6) Uani 1 1 d . . . . .
H4 H 0.815475 0.701030 0.558980 0.042 Uiso 1 1 calc R U . . .
C4' C 0.0831(2) 0.69344(19) 0.49764(9) 0.0250(5) Uani 1 1 d . . . . .
H4' H 0.033635 0.719347 0.463115 0.030 Uiso 1 1 calc R U . . .
C5 C 0.6467(2) 0.6015(2) 0.55982(10) 0.0313(6) Uani 1 1 d . . . . .
H5 H 0.652510 0.565890 0.525592 0.038 Uiso 1 1 calc R U . . .
C5' C 0.1244(2) 0.58586(19) 0.50320(9) 0.0249(5) Uani 1 1 d . . . . .
H5' H 0.105908 0.538066 0.472189 0.030 Uiso 1 1 calc R U . . .
C6 C 0.5405(2) 0.57428(19) 0.58983(9) 0.0244(5) Uani 1 1 d . . . . .
H6 H 0.474313 0.519342 0.576176 0.029 Uiso 1 1 calc R U . . .
C6' C 0.1931(2) 0.54771(18) 0.55444(9) 0.0218(5) Uani 1 1 d . . . . .
H6' H 0.217488 0.473017 0.558864 0.026 Uiso 1 1 calc R U . . .
C7 C 0.2968(2) 0.57905(16) 0.65515(8) 0.0194(4) Uani 1 1 d . . . . .
C7' C 0.2246(3) 0.80578(19) 0.64113(11) 0.0352(6) Uani 1 1 d . . . . .
H7'A H 0.196888 0.774252 0.674765 0.053 Uiso 1 1 calc R U . . .
H7'B H 0.174281 0.874494 0.632311 0.053 Uiso 1 1 calc R U . . .
H7'C H 0.326658 0.819221 0.647536 0.053 Uiso 1 1 calc R U . . .
C8 C 0.2732(3) 0.48103(19) 0.74045(9) 0.0301(5) Uani 1 1 d . . . . .
H8A H 0.370995 0.458272 0.740122 0.045 Uiso 1 1 calc R U . . .
H8B H 0.216829 0.417972 0.747977 0.045 Uiso 1 1 calc R U . . .
H8C H 0.271206 0.535814 0.769568 0.045 Uiso 1 1 calc R U . . .
C9 C 0.0604(3) 0.5240(2) 0.67311(11) 0.0343(6) Uani 1 1 d . . . . .
H9A H 0.020031 0.568989 0.699822 0.051 Uiso 1 1 calc R U . . .
H9B H 0.027997 0.448807 0.675347 0.051 Uiso 1 1 calc R U . . .
H9C H 0.030001 0.551868 0.635326 0.051 Uiso 1 1 calc R U . . .

loop_
_atom_site_aniso_label
_atom_site_aniso_U_11
_atom_site_aniso_U_22
_atom_site_aniso_U_33
_atom_site_aniso_U_23
_atom_site_aniso_U_13
_atom_site_aniso_U_12
Zn1 0.0253(2) 0.01636(18) 0.01471(18) 0.000 0.00274(13) 0.000
O1 0.0336(9) 0.0252(8) 0.0227(8) -0.0022(7) 0.0060(7) -0.0085(7)
N1 0.0244(9) 0.0154(8) 0.0150(8) 0.0011(7) 0.0022(7) 0.0021(7)
N2 0.0264(10) 0.0229(10) 0.0201(9) 0.0046(7) 0.0007(8) -0.0049(8)
C1 0.0185(10) 0.0204(10) 0.0162(10) 0.0048(8) 0.0015(8) 0.0071(8)
C1' 0.0160(10) 0.0219(11) 0.0197(10) 0.0019(8) 0.0042(8) -0.0011(8)
C2 0.0264(12) 0.0245(11) 0.0187(11) 0.0052(9) 0.0031(9) 0.0031(9)
C2' 0.0185(10) 0.0238(12) 0.0223(11) 0.0026(9) 0.0050(9) 0.0007(9)
C3 0.0239(12) 0.0371(14) 0.0310(13) 0.0067(11) 0.0046(10) -0.0006(10)
C3' 0.0205(11) 0.0268(12) 0.0258(12) 0.0097(9) 0.0045(9) 0.0029(9)
C4 0.0233(12) 0.0542(17) 0.0289(13) 0.0105(12) 0.0103(10) 0.0100(12)
C4' 0.0155(10) 0.0379(14) 0.0213(11) 0.0077(9) 0.0018(9) -0.0016(9)
C5 0.0237(12) 0.0495(16) 0.0208(11) 0.0005(11) 0.0042(10) 0.0145(11)
C5' 0.0189(11) 0.0353(13) 0.0199(11) -0.0016(9) 0.0012(9) -0.0048(9)
C6 0.0218(11) 0.0313(13) 0.0188(11) -0.0004(9) -0.0005(9) 0.0094(9)
C6' 0.0194(11) 0.0220(11) 0.0233(11) 0.0010(9) 0.0018(9) -0.0022(9)
C7 0.0264(11) 0.0145(10) 0.0172(10) -0.0003(8) 0.0033(9) 0.0029(8)
C7' 0.0485(16) 0.0223(13) 0.0321(14) -0.0003(10) -0.0019(12) 0.0041(11)
C8 0.0389(14) 0.0276(13) 0.0215(11) 0.0082(10) -0.0020(10) -0.0134(11)
C9 0.0280(13) 0.0434(15) 0.0317(13) 0.0104(11) 0.0057(11) -0.0068(11)

loop_
_atom_type_symbol
_atom_type_description
_atom_type_scat_dispersion_real
_atom_type_scat_dispersion_imag
_atom_type_scat_source
C C 0.0033 0.0016 'International Tables Vol C Tables 4.2.6.8 and 6.1.1.4'
H H 0.0000 0.0000 'International Tables Vol C Tables 4.2.6.8 and 6.1.1.4'
N N 0.0061 0.0033 'International Tables Vol C Tables 4.2.6.8 and 6.1.1.4'
O O 0.0106 0.0060 'International Tables Vol C Tables 4.2.6.8 and 6.1.1.4'
Zn Zn 0.2839 1.4301 'International Tables Vol C Tables 4.2.6.8 and 6.1.1.4'

loop_
_geom_angle_atom_site_label_1
_geom_angle_atom_site_label_2
_geom_angle_atom_site_label_3
_geom_angle
_geom_angle_site_symmetry_1
_geom_angle_site_symmetry_3
_geom_angle_publ_flag
O1 Zn1 O1 120.87(10) . 2_656 ?
O1 Zn1 N1 120.16(7) 2_656 . ?
O1 Zn1 N1 86.24(7) 2_656 2_656 ?
O1 Zn1 N1 86.24(7) . . ?
O1 Zn1 N1 120.16(7) . 2_656 ?
N1 Zn1 N1 127.45(10) . 2_656 ?
C2 O1 Zn1 110.58(13) . . ?
C1 N1 Zn1 105.72(13) . . ?
C7 N1 Zn1 124.25(14) . . ?
C7 N1 C1 121.50(17) . . ?
C7 N2 C8 121.29(18) . . ?
C7 N2 C9 123.77(18) . . ?
C8 N2 C9 114.52(18) . . ?
C2 C1 N1 115.64(18) . . ?
C6 C1 N1 123.9(2) . . ?
C6 C1 C2 119.9(2) . . ?
C2' C1' C7 118.18(19) . . ?
C6' C1' C2' 120.6(2) . . ?
C6' C1' C7 121.17(19) . . ?
O1 C2 C1 120.19(19) . . ?
O1 C2 C3 121.5(2) . . ?
C3 C2 C1 118.3(2) . . ?
C1' C2' C7' 120.91(19) . . ?
C3' C2' C1' 117.9(2) . . ?
C3' C2' C7' 121.2(2) . . ?
C2 C3 H3 119.5 . . ?
C4 C3 C2 120.9(2) . . ?
C4 C3 H3 119.5 . . ?
C2' C3' H3' 119.1 . . ?
C4' C3' C2' 121.9(2) . . ?
C4' C3' H3' 119.1 . . ?
C3 C4 H4 119.8 . . ?
C5 C4 C3 120.3(2) . . ?
C5 C4 H4 119.8 . . ?
C3' C4' H4' 120.1 . . ?
C3' C4' C5' 119.7(2) . . ?
C5' C4' H4' 120.1 . . ?
C4 C5 H5 120.2 . . ?
C4 C5 C6 119.7(2) . . ?
C6 C5 H5 120.2 . . ?
C4' C5' H5' 120.1 . . ?
C4' C5' C6' 119.8(2) . . ?
C6' C5' H5' 120.1 . . ?
C1 C6 H6 119.6 . . ?
C5 C6 C1 120.7(2) . . ?
C5 C6 H6 119.6 . . ?
C1' C6' C5' 120.1(2) . . ?
C1' C6' H6' 120.0 . . ?
C5' C6' H6' 120.0 . . ?
N1 C7 N2 119.81(19) . . ?
N1 C7 C1' 123.53(18) . . ?
N2 C7 C1' 116.59(18) . . ?
C2' C7' H7'A 109.5 . . ?
C2' C7' H7'B 109.5 . . ?
C2' C7' H7'C 109.5 . . ?
H7'A C7' H7'B 109.5 . . ?
H7'A C7' H7'C 109.5 . . ?
H7'B C7' H7'C 109.5 . . ?
N2 C8 H8A 109.5 . . ?
N2 C8 H8B 109.5 . . ?
N2 C8 H8C 109.5 . . ?
H8A C8 H8B 109.5 . . ?
H8A C8 H8C 109.5 . . ?
H8B C8 H8C 109.5 . . ?
N2 C9 H9A 109.5 . . ?
N2 C9 H9B 109.5 . . ?
N2 C9 H9C 109.5 . . ?
H9A C9 H9B 109.5 . . ?
H9A C9 H9C 109.5 . . ?
H9B C9 H9C 109.5 . . ?

loop_
_geom_bond_atom_site_label_1
_geom_bond_atom_site_label_2
_geom_bond_distance
_geom_bond_site_symmetry_2
_geom_bond_publ_flag
Zn1 O1 1.9195(15) . ?
Zn1 O1 1.9195(15) 2_656 ?
Zn1 N1 2.0422(17) 2_656 ?
Zn1 N1 2.0422(17) . ?
O1 C2 1.334(3) . ?
N1 C1 1.433(3) . ?
N1 C7 1.316(3) . ?
N2 C7 1.339(3) . ?
N2 C8 1.460(3) . ?
N2 C9 1.463(3) . ?
C1 C2 1.415(3) . ?
C1 C6 1.392(3) . ?
C1' C2' 1.400(3) . ?
C1' C6' 1.387(3) . ?
C1' C7 1.504(3) . ?
C2 C3 1.400(3) . ?
C2' C3' 1.394(3) . ?
C2' C7' 1.497(3) . ?
C3 H3 0.9500 . ?
C3 C4 1.388(3) . ?
C3' H3' 0.9500 . ?
C3' C4' 1.377(3) . ?
C4 H4 0.9500 . ?
C4 C5 1.386(4) . ?
C4' H4' 0.9500 . ?
C4' C5' 1.382(3) . ?
C5 H5 0.9500 . ?
C5 C6 1.386(3) . ?
C5' H5' 0.9500 . ?
C5' C6' 1.393(3) . ?
C6 H6 0.9500 . ?
C6' H6' 0.9500 . ?
C7' H7'A 0.9800 . ?
C7' H7'B 0.9800 . ?
C7' H7'C 0.9800 . ?
C8 H8A 0.9800 . ?
C8 H8B 0.9800 . ?
C8 H8C 0.9800 . ?
C9 H9A 0.9800 . ?
C9 H9B 0.9800 . ?
C9 H9C 0.9800 . ?

loop_
_geom_torsion_atom_site_label_1
_geom_torsion_atom_site_label_2
_geom_torsion_atom_site_label_3
_geom_torsion_atom_site_label_4
_geom_torsion
_geom_torsion_site_symmetry_1
_geom_torsion_site_symmetry_2
_geom_torsion_site_symmetry_3
_geom_torsion_site_symmetry_4
_geom_torsion_publ_flag
Zn1 O1 C2 C1 10.8(2) . . . . ?
Zn1 O1 C2 C3 -166.97(18) . . . . ?
Zn1 N1 C1 C2 -7.1(2) . . . . ?
Zn1 N1 C1 C6 164.54(17) . . . . ?
Zn1 N1 C7 N2 -52.6(3) . . . . ?
Zn1 N1 C7 C1' 124.24(18) . . . . ?
O1 C2 C3 C4 176.4(2) . . . . ?
N1 C1 C2 O1 -2.1(3) . . . . ?
N1 C1 C2 C3 175.78(19) . . . . ?
N1 C1 C6 C5 -174.74(19) . . . . ?
C1 N1 C7 N2 164.13(18) . . . . ?
C1 N1 C7 C1' -19.1(3) . . . . ?
C1 C2 C3 C4 -1.4(3) . . . . ?
C1' C2' C3' C4' -2.4(3) . . . . ?
C2 C1 C6 C5 -3.5(3) . . . . ?
C2 C3 C4 C5 -1.3(4) . . . . ?
C2' C1' C6' C5' 1.5(3) . . . . ?
C2' C1' C7 N1 -77.2(3) . . . . ?
C2' C1' C7 N2 99.8(2) . . . . ?
C2' C3' C4' C5' 0.9(3) . . . . ?
C3 C4 C5 C6 1.7(4) . . . . ?
C3' C4' C5' C6' 1.9(3) . . . . ?
C4 C5 C6 C1 0.7(3) . . . . ?
C4' C5' C6' C1' -3.1(3) . . . . ?
C6 C1 C2 O1 -174.04(19) . . . . ?
C6 C1 C2 C3 3.8(3) . . . . ?
C6' C1' C2' C3' 1.3(3) . . . . ?
C6' C1' C2' C7' -179.3(2) . . . . ?
C6' C1' C7 N1 105.9(2) . . . . ?
C6' C1' C7 N2 -77.2(3) . . . . ?
C7 N1 C1 C2 142.0(2) . . . . ?
C7 N1 C1 C6 -46.3(3) . . . . ?
C7 C1' C2' C3' -175.73(18) . . . . ?
C7 C1' C2' C7' 3.7(3) . . . . ?
C7 C1' C6' C5' 178.35(19) . . . . ?
C7' C2' C3' C4' 178.1(2) . . . . ?
C8 N2 C7 N1 -5.8(3) . . . . ?
C8 N2 C7 C1' 177.17(19) . . . . ?
C9 N2 C7 N1 166.3(2) . . . . ?
C9 N2 C7 C1' -10.7(3) . . . . ?
